data_1101196
loop_
_publ_author_name
'Ouellette, Wayne'
'Yu, Ming Hui'
'O'Connor, Charles J.'
'Zubieta, Jon'

_publ_section_title
;
 Structural Diversity of the Oxovanadium Organodiphosphonate System:
 A Platform for the Design of Void Channels
;
_journal_issue 8
_journal_name_full 'Inorganic Chemistry'
_journal_page_first 3224
_journal_page_last 3239
_journal_paper_doi 10.1021/ic0517422
_journal_volume 45
_journal_year 2006
_chemical_formula_sum 'C9 H24 N2 O15 P4 V3'
_chemical_formula_weight 677.00
_space_group_IT_number 14
_symmetry_cell_setting monoclinic
_symmetry_space_group_name_Hall '-P 2ybc'
_symmetry_space_group_name_H-M 'P 1 21/c 1'
_cell_angle_alpha 90.00
_cell_angle_beta 89.994(2)
_cell_angle_gamma 90.00
_cell_formula_units_Z 4
_cell_length_a 16.3248(15)
_cell_length_b 13.3361(12)
_cell_length_c 10.1019(9)
_cell_measurement_temperature 90(2)
_cell_volume 2199.3(3)
_diffrn_ambient_temperature 90(2)
_exptl_crystal_density_diffrn 2.045
_cod_depositor_comments
;
The following automatic conversions were performed:
'_symmetry_cell_setting' value 'Monoclinic' changed to 'monoclinic'
according to '/home/saulius/struct/CIF-dictionaries/cif_core.dic'
dictionary named 'cif_core.dic' version 2.4.1 from 2010-06-29.

Automatic conversion script
Id: cif_fix_enum 1527 2010-12-29 10:47:43Z saulius 
;
_cod_original_sg_symbol_H-M 'P 21/c'
_cod_database_code 1101196

loop_
_symmetry_equiv_pos_as_xyz
'x, y, z'
'-x, y+1/2, -z+1/2'
'-x, -y, -z'
'x, -y-1/2, z-1/2'

loop_
_atom_site_label
_atom_site_type_symbol
_atom_site_fract_x
_atom_site_fract_y
_atom_site_fract_z
_atom_site_U_iso_or_equiv
_atom_site_adp_type
_atom_site_occupancy
_atom_site_symmetry_multiplicity
_atom_site_calc_flag
_atom_site_refinement_flags
_atom_site_disorder_assembly
_atom_site_disorder_group
V1 V 1.02370(2) 0.54667(3) 1.24768(3) 0.01093(8) Uani 1 1 d . . .
V2 V 0.74997(2) 0.74997(3) 0.96353(3) 0.01021(8) Uani 1 1 d . . .
V3 V 0.52366(2) 1.04669(3) 0.75232(3) 0.01125(8) Uani 1 1 d . . .
P1 P 1.08665(3) 0.39478(4) 1.49759(5) 0.01071(11) Uani 1 1 d . . .
P2 P 0.91431(3) 0.60619(4) 0.98508(5) 0.01092(11) Uani 1 1 d . . .
P3 P 0.58567(3) 0.89385(4) 0.98501(5) 0.01121(11) Uani 1 1 d . . .
P4 P 0.58665(3) 0.89483(4) 0.50240(5) 0.01105(11) Uani 1 1 d . . .
O1 O 1.07158(10) 0.47978(13) 1.40110(16) 0.0198(3) Uani 1 1 d . . .
O2 O 1.09529(10) 0.45740(13) 1.14037(15) 0.0196(3) Uani 1 1 d . . .
O3 O 1.06956(10) 0.65132(13) 1.24107(17) 0.0209(3) Uani 1 1 d . . .
O4 O 0.92483(9) 0.57169(13) 1.35831(14) 0.0157(3) Uani 1 1 d . . .
O5 O 0.94529(9) 0.54468(12) 1.10114(15) 0.0154(3) Uani 1 1 d . . .
O6 O 0.83150(9) 0.65138(12) 1.02107(15) 0.0158(3) Uani 1 1 d . . .
O7 O 0.67444(9) 0.64287(12) 1.01813(16) 0.0162(3) Uani 1 1 d . . .
O8 O 0.75006(14) 0.74992(13) 0.80634(17) 0.0244(4) Uani 1 1 d . . .
O9 O 0.82560(9) 0.85714(12) 1.01799(15) 0.0161(3) Uani 1 1 d . . .
O10 O 0.66854(9) 0.84857(12) 1.02097(15) 0.0158(3) Uani 1 1 d . . .
O11 O 0.59522(10) 0.95765(13) 0.85958(16) 0.0202(3) Uani 1 1 d . . .
O12 O 0.57168(11) 0.97994(13) 0.59880(16) 0.0208(3) Uani 1 1 d . . .
O13 O 0.56941(10) 1.15138(13) 0.75894(17) 0.0217(3) Uani 1 1 d . . .
O14 O 0.44518(9) 1.04469(12) 0.89876(15) 0.0155(3) Uani 1 1 d . . .
O15 O 0.42481(9) 1.07157(13) 0.64180(15) 0.0163(3) Uani 1 1 d . . .
N1 N 0.23761(13) 1.03252(15) 0.2640(2) 0.0210(4) Uani 1 1 d . . .
H1A H 0.2817 1.0373 0.2126 0.031 Uiso 1 1 calc R . .
H1B H 0.2381 1.0817 0.3235 0.031 Uiso 1 1 calc R . .
H1C H 0.1927 1.0374 0.2144 0.031 Uiso 1 1 calc R . .
N2 N 0.26240(13) 0.46740(15) 0.2641(2) 0.0211(4) Uani 1 1 d . . .
H2A H 0.2189 0.4631 0.2114 0.032 Uiso 1 1 calc R . .
H2B H 0.2608 0.4183 0.3237 0.032 Uiso 1 1 calc R . .
H2C H 0.3078 0.4619 0.2160 0.032 Uiso 1 1 calc R . .
C1 C 1.01441(14) 0.29675(18) 1.4607(2) 0.0195(4) Uani 1 1 d . . .
H1D H 0.9598 0.3255 1.4617 0.023 Uiso 1 1 calc R . .
H1E H 1.0248 0.2732 1.3715 0.023 Uiso 1 1 calc R . .
C2 C 0.98493(15) 0.70551(18) 0.9458(2) 0.0208(5) Uani 1 1 d . . .
H2D H 1.0397 0.6774 0.9440 0.025 Uiso 1 1 calc R . .
H2E H 0.9727 0.7291 0.8572 0.025 Uiso 1 1 calc R . .
C3 C 0.51512(15) 0.79457(19) 0.9457(2) 0.0218(5) Uani 1 1 d . . .
H3A H 0.4603 0.8227 0.9437 0.026 Uiso 1 1 calc R . .
H3B H 0.5274 0.7709 0.8571 0.026 Uiso 1 1 calc R . .
C4 C 0.51436(14) 0.79672(18) 0.5392(2) 0.0204(5) Uani 1 1 d . . .
H4A H 0.5248 0.7732 0.6285 0.025 Uiso 1 1 calc R . .
H4B H 0.4598 0.8254 0.5382 0.025 Uiso 1 1 calc R . .
C5 C 0.23804(16) 0.93439(18) 0.3330(3) 0.0235(5) Uani 1 1 d . . .
H5A H 0.1903 0.9305 0.3900 0.028 Uiso 1 1 calc R . .
H5B H 0.2863 0.9307 0.3889 0.028 Uiso 1 1 calc R . .
C6 C 0.23777(17) 0.84515(19) 0.2403(3) 0.0264(5) Uani 1 1 d . . .
H6A H 0.2814 0.8519 0.1758 0.032 Uiso 1 1 calc R . .
H6B H 0.1861 0.8419 0.1932 0.032 Uiso 1 1 calc R . .
C7 C 0.2500(2) 0.75001(19) 0.3211(3) 0.0306(6) Uani 1 1 d . . .
H7A H 0.2975 0.7591 0.3777 0.037 Uiso 1 1 calc R . .
H7B H 0.2028 0.7410 0.3781 0.037 Uiso 1 1 calc R . .
C8 C 0.26212(17) 0.65483(19) 0.2404(3) 0.0267(5) Uani 1 1 d . . .
H8A H 0.2184 0.6481 0.1761 0.032 Uiso 1 1 calc R . .
H8B H 0.3138 0.6580 0.1932 0.032 Uiso 1 1 calc R . .
C9 C 0.26189(16) 0.56578(18) 0.3330(3) 0.0234(5) Uani 1 1 d . . .
H9A H 0.3096 0.5698 0.3900 0.028 Uiso 1 1 calc R . .
H9B H 0.2137 0.5695 0.3889 0.028 Uiso 1 1 calc R . .

loop_
_atom_site_aniso_label
_atom_site_aniso_U_11
_atom_site_aniso_U_22
_atom_site_aniso_U_33
_atom_site_aniso_U_23
_atom_site_aniso_U_13
_atom_site_aniso_U_12
V1 0.01176(17) 0.01129(17) 0.00975(16) 0.00044(12) -0.00053(12) 0.00239(13)
V2 0.00936(16) 0.00871(16) 0.01255(16) -0.00012(12) -0.00003(12) -0.00005(12)
V3 0.01194(17) 0.01176(17) 0.01004(16) -0.00051(12) 0.00051(12) 0.00256(13)
P1 0.0099(2) 0.0125(2) 0.0097(2) 0.00084(18) -0.00014(17) 0.00321(18)
P2 0.0101(2) 0.0124(2) 0.0103(2) -0.00028(18) 0.00017(17) 0.00350(19)
P3 0.0102(2) 0.0130(3) 0.0104(2) -0.00005(18) -0.00018(17) 0.00359(19)
P4 0.0099(2) 0.0134(3) 0.0099(2) -0.00045(18) 0.00015(17) 0.00348(19)
O1 0.0228(8) 0.0215(8) 0.0150(7) 0.0065(6) -0.0003(6) 0.0082(7)
O2 0.0196(8) 0.0257(9) 0.0135(7) -0.0069(6) -0.0043(6) 0.0102(7)
O3 0.0206(8) 0.0152(8) 0.0269(9) 0.0019(6) 0.0003(6) -0.0007(6)
O4 0.0140(7) 0.0224(8) 0.0107(7) -0.0009(6) 0.0004(5) 0.0024(6)
O5 0.0152(7) 0.0191(8) 0.0117(7) 0.0013(6) -0.0030(5) 0.0035(6)
O6 0.0121(7) 0.0141(7) 0.0212(8) 0.0025(6) 0.0029(6) 0.0048(6)
O7 0.0116(7) 0.0143(8) 0.0226(8) 0.0032(6) -0.0032(6) -0.0041(6)
O8 0.0356(10) 0.0217(8) 0.0158(8) -0.0001(6) -0.0004(7) -0.0017(7)
O9 0.0121(7) 0.0149(8) 0.0214(8) -0.0032(6) 0.0033(6) -0.0043(6)
O10 0.0119(7) 0.0144(7) 0.0210(8) -0.0022(6) -0.0031(6) 0.0045(6)
O11 0.0202(8) 0.0268(9) 0.0137(7) 0.0069(6) 0.0044(6) 0.0103(7)
O12 0.0227(8) 0.0245(9) 0.0152(7) -0.0069(6) 0.0000(6) 0.0093(7)
O13 0.0213(8) 0.0157(8) 0.0281(9) -0.0015(7) 0.0001(7) -0.0005(6)
O14 0.0150(7) 0.0198(8) 0.0118(7) -0.0013(6) 0.0026(5) 0.0037(6)
O15 0.0140(7) 0.0237(8) 0.0113(7) 0.0014(6) -0.0003(5) 0.0024(6)
N1 0.0251(10) 0.0148(9) 0.0231(10) -0.0007(7) -0.0005(8) 0.0014(8)
N2 0.0252(10) 0.0159(10) 0.0223(10) 0.0014(7) -0.0003(8) 0.0009(8)
C1 0.0165(10) 0.0184(11) 0.0234(11) -0.0021(9) -0.0046(8) 0.0002(9)
C2 0.0200(11) 0.0172(11) 0.0252(12) 0.0022(9) 0.0093(9) 0.0004(9)
C3 0.0205(11) 0.0204(11) 0.0247(12) -0.0033(9) -0.0091(9) 0.0010(9)
C4 0.0169(10) 0.0198(11) 0.0246(12) 0.0034(9) 0.0048(8) 0.0000(9)
C5 0.0253(12) 0.0176(11) 0.0276(12) 0.0020(9) 0.0015(9) 0.0012(9)
C6 0.0267(13) 0.0164(11) 0.0362(14) -0.0023(10) -0.0042(10) 0.0015(10)
C7 0.0354(14) 0.0157(11) 0.0408(15) -0.0006(10) 0.0010(12) -0.0005(10)
C8 0.0279(13) 0.0163(11) 0.0359(14) 0.0018(10) 0.0057(10) 0.0018(10)
C9 0.0258(12) 0.0168(11) 0.0277(12) -0.0013(9) -0.0002(9) 0.0005(9)

loop_
_geom_bond_atom_site_label_1
_geom_bond_atom_site_label_2
_geom_bond_distance
_geom_bond_site_symmetry_2
_geom_bond_publ_flag
V1 O3 1.5851(17) . ?
V1 O1 1.9517(16) . ?
V1 O5 1.9573(15) . ?
V1 O2 1.9895(16) . ?
V1 O4 1.9912(15) . ?
V2 O8 1.5880(17) . ?
V2 O10 1.9577(16) . ?
V2 O6 1.9591(15) . ?
V2 O7 1.9659(16) . ?
V2 O9 1.9671(16) . ?
V3 O13 1.5848(17) . ?
V3 O12 1.9524(16) . ?
V3 O14 1.9570(15) . ?
V3 O11 1.9872(16) . ?
V3 O15 1.9901(16) . ?
P1 O1 1.5152(16) . ?
P1 O9 1.5259(16) 2_747 ?
P1 O4 1.5343(15) 3_768 ?
P1 C1 1.800(2) . ?
P2 O5 1.5178(15) . ?
P2 O6 1.5241(15) . ?
P2 O2 1.5330(16) 3_767 ?
P2 C2 1.800(2) . ?
P3 O14 1.5178(16) 3_677 ?
P3 O10 1.5254(15) . ?
P3 O11 1.5342(16) . ?
P3 C3 1.799(2) . ?
P4 O12 1.5154(17) . ?
P4 O7 1.5270(16) 4_575 ?
P4 O15 1.5355(15) 3_676 ?
P4 C4 1.801(2) . ?
O2 P2 1.5329(16) 3_767 ?
O4 P1 1.5343(15) 3_768 ?
O7 P4 1.5271(16) 4_576 ?
O9 P1 1.5259(16) 2_757 ?
O14 P3 1.5178(16) 3_677 ?
O15 P4 1.5355(15) 3_676 ?
N1 C5 1.483(3) . ?
N1 H1A 0.8900 . ?
N1 H1B 0.8900 . ?
N1 H1C 0.8900 . ?
N2 C9 1.485(3) . ?
N2 H2A 0.8900 . ?
N2 H2B 0.8900 . ?
N2 H2C 0.8900 . ?
C1 C2 1.540(3) 2_747 ?
C1 H1D 0.9700 . ?
C1 H1E 0.9700 . ?
C2 C1 1.540(3) 2_757 ?
C2 H2D 0.9700 . ?
C2 H2E 0.9700 . ?
C3 C4 1.541(4) 4_576 ?
C3 H3A 0.9700 . ?
C3 H3B 0.9700 . ?
C4 C3 1.541(4) 4_575 ?
C4 H4A 0.9700 . ?
C4 H4B 0.9700 . ?
C5 C6 1.515(3) . ?
C5 H5A 0.9700 . ?
C5 H5B 0.9700 . ?
C6 C7 1.522(4) . ?
C6 H6A 0.9700 . ?
C6 H6B 0.9700 . ?
C7 C8 1.521(4) . ?
C7 H7A 0.9700 . ?
C7 H7B 0.9700 . ?
C8 C9 1.512(3) . ?
C8 H8A 0.9700 . ?
C8 H8B 0.9700 . ?
C9 H9A 0.9700 . ?
C9 H9B 0.9700 . ?
